data_2232919
loop_
_publ_author_name
'Melardi, Mohammad Reza'
'Ghannadan, Atefeh'
'Peyman, Mitra'
'Bruno, Giuseppe'
'Amiri Rudbari, Hadi'

_publ_section_title
;
 3-(2-Ethoxyphenyl)-1-(3-nitrophenyl)triaz-1-ene
;
_journal_coeditor_code QM2042
_journal_issue 12
_journal_name_full 'Acta Crystallographica Section E'
_journal_page_first o3485
_journal_paper_doi 10.1107/S1600536811048781
_journal_volume 67
_journal_year 2011
_chemical_formula_iupac 'C14 H14 N4 O3'
_chemical_formula_moiety 'C14 H14 N4 O3'
_chemical_formula_sum 'C14 H14 N4 O3'
_chemical_formula_weight 286.29
_chemical_name_systematic
;
3-(2-Ethoxyphenyl)-1-(3-nitrophenyl)triaz-1-ene
;
_space_group_IT_number 2
_symmetry_cell_setting triclinic
_symmetry_space_group_name_Hall '-P 1'
_symmetry_space_group_name_H-M 'P -1'
_atom_sites_solution_hydrogens geom
_atom_sites_solution_primary direct
_atom_sites_solution_secondary difmap
_audit_creation_method SHELXL-97
_cell_angle_alpha 99.057(3)
_cell_angle_beta 102.479(2)
_cell_angle_gamma 90.192(3)
_cell_formula_units_Z 2
_cell_length_a 6.7754(4)
_cell_length_b 7.5482(4)
_cell_length_c 14.0467(7)
_cell_measurement_reflns_used 9946
_cell_measurement_temperature 293(2)
_cell_measurement_theta_max 31.08
_cell_measurement_theta_min 2.73
_cell_volume 692.14(7)
_computing_cell_refinement 'SAINT-Plus (Bruker, 2005)'
_computing_data_collection 'APEX2 (Bruker, 2005)'
_computing_data_reduction 'SAINT-Plus (Bruker, 2005)'
_computing_molecular_graphics 'SHELXTL (Sheldrick, 2008)'
_computing_publication_material 'SHELXTL (Sheldrick, 2008)'
_computing_structure_refinement 'SHELXL97 (Sheldrick, 2008)'
_computing_structure_solution 'SHELXS97 (Sheldrick, 2008)'
_diffrn_ambient_temperature 293(2)
_diffrn_measured_fraction_theta_full 0.997
_diffrn_measured_fraction_theta_max 0.997
_diffrn_measurement_device_type 'Bruker APEXII CCD'
_diffrn_measurement_method '\f and \w scans'
_diffrn_radiation_monochromator graphite
_diffrn_radiation_source 'fine-focus sealed tube'
_diffrn_radiation_type MoK\a
_diffrn_radiation_wavelength 0.71073
_diffrn_reflns_av_R_equivalents 0.0187
_diffrn_reflns_av_sigmaI/netI 0.0112
_diffrn_reflns_limit_h_max 8
_diffrn_reflns_limit_h_min -8
_diffrn_reflns_limit_k_max 9
_diffrn_reflns_limit_k_min -9
_diffrn_reflns_limit_l_max 18
_diffrn_reflns_limit_l_min -18
_diffrn_reflns_number 26097
_diffrn_reflns_theta_full 27.49
_diffrn_reflns_theta_max 27.49
_diffrn_reflns_theta_min 2.73
_exptl_absorpt_coefficient_mu 0.100
_exptl_absorpt_correction_T_max 0.7462
_exptl_absorpt_correction_T_min 0.6878
_exptl_absorpt_correction_type multi-scan
_exptl_absorpt_process_details '(SADABS; Sheldrick, 2004)'
_exptl_crystal_colour colourless
_exptl_crystal_density_diffrn 1.374
_exptl_crystal_density_method 'not measured'
_exptl_crystal_description irregular
_exptl_crystal_F_000 300
_exptl_crystal_size_max 0.55
_exptl_crystal_size_mid 0.33
_exptl_crystal_size_min 0.26
_refine_diff_density_max 0.193
_refine_diff_density_min -0.165
_refine_ls_extinction_method none
_refine_ls_goodness_of_fit_ref 1.062
_refine_ls_hydrogen_treatment constr
_refine_ls_matrix_type full
_refine_ls_number_parameters 191
_refine_ls_number_reflns 3178
_refine_ls_number_restraints 0
_refine_ls_restrained_S_all 1.062
_refine_ls_R_factor_all 0.0465
_refine_ls_R_factor_gt 0.0385
_refine_ls_shift/su_max 0.000
_refine_ls_shift/su_mean 0.000
_refine_ls_structure_factor_coef Fsqd
_refine_ls_weighting_details 'calc w=1/[\s^2^(Fo^2^)+(0.0511P)^2^+0.1450P] where P=(Fo^2^+2Fc^2^)/3'
_refine_ls_weighting_scheme calc
_refine_ls_wR_factor_gt 0.1029
_refine_ls_wR_factor_ref 0.1149
_reflns_number_gt 2693
_reflns_number_total 3178
_reflns_threshold_expression I>2\s(I)
_cod_data_source_file qm2042.cif
_cod_data_source_block I
_cod_original_cell_volume 692.14(6)
_cod_database_code 2232919
_cod_database_fobs_code 2232919

loop_
_symmetry_equiv_pos_as_xyz
'x, y, z'
'-x, -y, -z'

loop_
_atom_site_type_symbol
_atom_site_label
_atom_site_fract_x
_atom_site_fract_y
_atom_site_fract_z
_atom_site_U_iso_or_equiv
_atom_site_adp_type
_atom_site_calc_flag
_atom_site_refinement_flags
_atom_site_occupancy
_atom_site_symmetry_multiplicity
O O1 0.14363(13) 0.78956(13) 0.80767(6) 0.0496(2) Uani d . 1 1
O O2 -0.25541(16) 0.75287(19) 0.17852(8) 0.0775(4) Uani d . 1 1
O O3 -0.09609(19) 0.67215(19) 0.06405(7) 0.0772(4) Uani d . 1 1
N N1 0.08879(15) 0.75248(15) 0.61555(7) 0.0463(3) Uani d . 1 1
H H1 0.1969 0.7224 0.6532 0.056 Uiso calc R 1 1
N N2 0.07393(15) 0.72890(13) 0.51841(7) 0.0405(2) Uani d . 1 1
N N3 0.22616(15) 0.65698(14) 0.49393(7) 0.0452(2) Uani d . 1 1
N N4 -0.10788(17) 0.69283(16) 0.15046(7) 0.0510(3) Uani d . 1 1
C C8 0.3938(2) 0.7498(2) 0.94857(10) 0.0657(4) Uani d . 1 1
H H1A 0.3911 0.6227 0.9261 0.099 Uiso calc R 1 1
H H1B 0.4296 0.7732 1.0195 0.099 Uiso calc R 1 1
H H1C 0.4919 0.8082 0.9226 0.099 Uiso calc R 1 1
C C7 0.1898(2) 0.8201(2) 0.91353(9) 0.0539(3) Uani d . 1 1
H H2A 0.0890 0.7591 0.9376 0.065 Uiso calc R 1 1
H H2B 0.1895 0.9476 0.9383 0.065 Uiso calc R 1 1
C C2 -0.03776(17) 0.84559(16) 0.76042(8) 0.0408(3) Uani d . 1 1
C C1 -0.06778(17) 0.82518(15) 0.65747(8) 0.0388(2) Uani d . 1 1
C C9 0.21578(17) 0.63226(15) 0.39086(8) 0.0383(2) Uani d . 1 1
C C14 0.05175(17) 0.67526(15) 0.32130(8) 0.0385(2) Uani d . 1 1
H H6 -0.0627 0.7236 0.3402 0.046 Uiso calc R 1 1
C C13 0.06377(18) 0.64406(15) 0.22357(8) 0.0404(3) Uani d . 1 1
C C12 0.2299(2) 0.57199(18) 0.19153(9) 0.0488(3) Uani d . 1 1
H H8 0.2329 0.5523 0.1248 0.059 Uiso calc R 1 1
C C11 0.3909(2) 0.53033(18) 0.26185(10) 0.0529(3) Uani d . 1 1
H H9 0.5049 0.4818 0.2425 0.063 Uiso calc R 1 1
C C10 0.38486(19) 0.55994(17) 0.36067(9) 0.0466(3) Uani d . 1 1
H H10 0.4946 0.5313 0.4074 0.056 Uiso calc R 1 1
C C6 -0.24781(19) 0.87423(17) 0.60219(10) 0.0483(3) Uani d . 1 1
H H11 -0.2686 0.8599 0.5337 0.058 Uiso calc R 1 1
C C5 -0.3968(2) 0.94460(18) 0.64873(11) 0.0551(3) Uani d . 1 1
H H12 -0.5176 0.9778 0.6114 0.066 Uiso calc R 1 1
C C4 -0.3679(2) 0.96581(19) 0.74939(12) 0.0565(3) Uani d . 1 1
H H13 -0.4688 1.0137 0.7801 0.068 Uiso calc R 1 1
C C3 -0.1888(2) 0.91623(19) 0.80575(10) 0.0514(3) Uani d . 1 1
H H14 -0.1701 0.9304 0.8741 0.062 Uiso calc R 1 1

loop_
_atom_site_aniso_label
_atom_site_aniso_U_11
_atom_site_aniso_U_22
_atom_site_aniso_U_33
_atom_site_aniso_U_12
_atom_site_aniso_U_13
_atom_site_aniso_U_23
O1 0.0446(5) 0.0738(6) 0.0283(4) 0.0085(4) 0.0058(3) 0.0050(4)
O2 0.0549(6) 0.1304(11) 0.0483(6) 0.0282(6) 0.0088(5) 0.0206(6)
O3 0.0823(8) 0.1176(10) 0.0321(5) 0.0152(7) 0.0110(5) 0.0155(5)
N1 0.0432(5) 0.0665(7) 0.0277(5) 0.0103(5) 0.0052(4) 0.0068(4)
N2 0.0437(5) 0.0473(5) 0.0295(5) 0.0021(4) 0.0061(4) 0.0060(4)
N3 0.0461(5) 0.0557(6) 0.0329(5) 0.0094(4) 0.0074(4) 0.0064(4)
N4 0.0537(6) 0.0657(7) 0.0329(5) 0.0009(5) 0.0067(4) 0.0096(5)
C8 0.0646(9) 0.0905(11) 0.0386(7) 0.0041(8) 0.0004(6) 0.0152(7)
C7 0.0621(8) 0.0705(9) 0.0284(6) 0.0037(6) 0.0093(5) 0.0069(5)
C2 0.0415(6) 0.0438(6) 0.0360(6) -0.0011(5) 0.0081(4) 0.0035(5)
C1 0.0398(6) 0.0399(6) 0.0357(6) 0.0002(4) 0.0072(4) 0.0047(4)
C9 0.0437(6) 0.0379(6) 0.0334(5) 0.0025(4) 0.0091(4) 0.0058(4)
C14 0.0408(6) 0.0418(6) 0.0338(5) 0.0020(4) 0.0103(4) 0.0054(4)
C13 0.0457(6) 0.0422(6) 0.0334(6) -0.0005(5) 0.0083(5) 0.0074(4)
C12 0.0604(7) 0.0534(7) 0.0368(6) 0.0060(6) 0.0199(5) 0.0068(5)
C11 0.0557(7) 0.0566(8) 0.0524(7) 0.0155(6) 0.0247(6) 0.0094(6)
C10 0.0468(6) 0.0493(7) 0.0452(6) 0.0114(5) 0.0108(5) 0.0109(5)
C6 0.0466(6) 0.0521(7) 0.0434(7) 0.0028(5) 0.0024(5) 0.0093(5)
C5 0.0421(6) 0.0523(7) 0.0693(9) 0.0062(5) 0.0057(6) 0.0137(6)
C4 0.0476(7) 0.0547(8) 0.0704(9) 0.0072(6) 0.0228(6) 0.0055(6)
C3 0.0521(7) 0.0577(7) 0.0460(7) 0.0018(6) 0.0186(6) 0.0019(6)

loop_
_atom_type_symbol
_atom_type_description
_atom_type_scat_dispersion_real
_atom_type_scat_dispersion_imag
_atom_type_scat_source
C C 0.0033 0.0016 'International Tables Vol C Tables 4.2.6.8 and 6.1.1.4'
H H 0.0000 0.0000 'International Tables Vol C Tables 4.2.6.8 and 6.1.1.4'
N N 0.0061 0.0033 'International Tables Vol C Tables 4.2.6.8 and 6.1.1.4'
O O 0.0106 0.0060 'International Tables Vol C Tables 4.2.6.8 and 6.1.1.4'

loop_
_geom_angle_atom_site_label_1
_geom_angle_atom_site_label_2
_geom_angle_atom_site_label_3
_geom_angle
C2 O1 C7 117.63(9)
N2 N1 C1 121.19(9)
N2 N1 H1 119.4
C1 N1 H1 119.4
N3 N2 N1 112.29(9)
N2 N3 C9 113.57(9)
O2 N4 O3 122.79(12)
O2 N4 C13 118.69(10)
O3 N4 C13 118.52(11)
C7 C8 H1A 109.5
C7 C8 H1B 109.5
H1A C8 H1B 109.5
C7 C8 H1C 109.5
H1A C8 H1C 109.5
H1B C8 H1C 109.5
O1 C7 C8 108.27(11)
O1 C7 H2A 110.0
C8 C7 H2A 110.0
O1 C7 H2B 110.0
C8 C7 H2B 110.0
H2A C7 H2B 108.4
O1 C2 C3 125.54(11)
O1 C2 C1 115.09(10)
C3 C2 C1 119.37(11)
C6 C1 N1 123.10(11)
C6 C1 C2 119.87(11)
N1 C1 C2 117.02(10)
C14 C9 C10 119.88(10)
C14 C9 N3 124.50(10)
C10 C9 N3 115.61(10)
C13 C14 C9 117.92(11)
C13 C14 H6 121.0
C9 C14 H6 121.0
C14 C13 C12 123.37(11)
C14 C13 N4 117.84(10)
C12 C13 N4 118.78(10)
C11 C12 C13 117.71(11)
C11 C12 H8 121.1
C13 C12 H8 121.1
C12 C11 C10 120.67(11)
C12 C11 H9 119.7
C10 C11 H9 119.7
C11 C10 C9 120.44(11)
C11 C10 H10 119.8
C9 C10 H10 119.8
C5 C6 C1 119.94(12)
C5 C6 H11 120.0
C1 C6 H11 120.0
C4 C5 C6 120.46(12)
C4 C5 H12 119.8
C6 C5 H12 119.8
C5 C4 C3 120.27(12)
C5 C4 H13 119.9
C3 C4 H13 119.9
C2 C3 C4 120.09(12)
C2 C3 H14 120.0
C4 C3 H14 120.0

loop_
_geom_bond_atom_site_label_1
_geom_bond_atom_site_label_2
_geom_bond_distance
O1 C2 1.3672(14)
O1 C7 1.4327(14)
O2 N4 1.2153(15)
O3 N4 1.2192(14)
N1 N2 1.3295(13)
N1 C1 1.3948(15)
N1 H1 0.8600
N2 N3 1.2550(14)
N3 C9 1.4165(14)
N4 C13 1.4658(16)
C8 C7 1.493(2)
C8 H1A 0.9600
C8 H1B 0.9600
C8 H1C 0.9600
C7 H2A 0.9700
C7 H2B 0.9700
C2 C3 1.3840(17)
C2 C1 1.3996(16)
C1 C6 1.3828(16)
C9 C14 1.3886(15)
C9 C10 1.3898(16)
C14 C13 1.3760(15)
C14 H6 0.9300
C13 C12 1.3824(17)
C12 C11 1.3782(19)
C12 H8 0.9300
C11 C10 1.3803(18)
C11 H9 0.9300
C10 H10 0.9300
C6 C5 1.3813(19)
C6 H11 0.9300
C5 C4 1.368(2)
C5 H12 0.9300
C4 C3 1.386(2)
C4 H13 0.9300
C3 H14 0.9300

loop_
_geom_hbond_atom_site_label_D
_geom_hbond_atom_site_label_H
_geom_hbond_atom_site_label_A
_geom_hbond_site_symmetry_A
_geom_hbond_distance_DH
_geom_hbond_distance_HA
_geom_hbond_distance_DA
_geom_hbond_angle_DHA
N1 H1 O1 . 0.86 2.26 2.6130(12) 104.9
C7 H2A O3 1_556 0.97 2.55 3.4595(18) 157
C10 H10 N3 2_666 0.93 2.65 3.543(3) 161

loop_
_geom_torsion_atom_site_label_1
_geom_torsion_atom_site_label_2
_geom_torsion_atom_site_label_3
_geom_torsion_atom_site_label_4
_geom_torsion
C1 N1 N2 N3 -177.91(10)
N1 N2 N3 C9 -179.23(9)
C2 O1 C7 C8 -179.64(12)
C7 O1 C2 C3 -5.71(19)
C7 O1 C2 C1 175.15(11)
N2 N1 C1 C6 1.14(18)
N2 N1 C1 C2 -179.72(10)
O1 C2 C1 C6 178.70(11)
C3 C2 C1 C6 -0.50(18)
O1 C2 C1 N1 -0.47(16)
C3 C2 C1 N1 -179.67(11)
N2 N3 C9 C14 -2.50(17)
N2 N3 C9 C10 177.40(11)
C10 C9 C14 C13 -0.07(17)
N3 C9 C14 C13 179.82(10)
C9 C14 C13 C12 0.20(18)
C9 C14 C13 N4 -178.82(10)
O2 N4 C13 C14 -2.37(18)
O3 N4 C13 C14 177.30(12)
O2 N4 C13 C12 178.57(13)
O3 N4 C13 C12 -1.77(18)
C14 C13 C12 C11 -0.2(2)
N4 C13 C12 C11 178.81(12)
C13 C12 C11 C10 0.1(2)
C12 C11 C10 C9 0.1(2)
C14 C9 C10 C11 -0.06(19)
N3 C9 C10 C11 -179.95(11)
N1 C1 C6 C5 179.66(12)
C2 C1 C6 C5 0.54(19)
C1 C6 C5 C4 -0.2(2)
C6 C5 C4 C3 -0.2(2)
O1 C2 C3 C4 -179.01(12)
C1 C2 C3 C4 0.1(2)
C5 C4 C3 C2 0.3(2)
